data_2106257
loop_
_publ_author_name
'Blum, D.'
'Guitel, J.C.'

_publ_section_title
;
 Structure du Dichromate de Cuivre(II) Dihydrate
;
_journal_name_full 'Acta Crystallographica B (24,1968-38,1982)'
_journal_page_first 667
_journal_page_last 669
_journal_volume 36
_journal_year 1980
_chemical_formula_sum 'Cr2 Cu H4 O9'
_chemical_name_systematic 'Cu Cr2 O7 (H2 O)2'
_space_group_IT_number 14
_symmetry_space_group_name_Hall '-P 2yn'
_symmetry_space_group_name_H-M 'P 1 21/n 1'
_cell_angle_alpha 90
_cell_angle_beta 105.77
_cell_angle_gamma 90
_cell_formula_units_Z 4
_cell_length_a 13.27
_cell_length_b 7.614
_cell_length_c 7.445
_cell_volume 723.913
_citation_journal_id_ASTM ACBCAR
_cod_data_source_file Blum_ACBCAR_1980_890.cif
_cod_data_source_block H4Cr2Cu1O9
_cod_original_cell_volume 723.9128
_cod_original_sg_symbol_Hall '-P 2ybc (x-z,y,z)'
_cod_original_formula_sum 'H4 Cr2 Cu1 O9'
_cod_database_code 2106257

loop_
_symmetry_equiv_pos_as_xyz
x,y,z
-x+1/2,y+1/2,-z+1/2
-x,-y,-z
x-1/2,-y-1/2,z-1/2

loop_
_atom_site_label
_atom_site_type_symbol
_atom_site_fract_x
_atom_site_fract_y
_atom_site_fract_z
_atom_site_occupancy
_atom_site_U_iso_or_equiv
O4 O-2 0.3903 0.352 0.9799 1 0.0
Cr2 Cr+6 0.28401 0.4883 0.99402 1 0.0
O9 O-2 0.2442 0.9562 0.0485 1 0.0
H4 H+1 0.243 0.983 0.945 1 0.0
H1 H+1 0.517 0.677 0.298 1 0.0
O3 O-2 0.569 0.1607 0.0734 1 0.0
H2 H+1 0.534 0.813 0.463 1 0.0
O7 O-2 0.3259 0.627 0.1723 1 0.0
O2 O-2 0.5389 0.4006 0.3123 1 0.0
Cr1 Cr+6 0.48557 0.25184 0.16558 1 0.0
O8 O-2 0.5178 0.78 0.3441 1 0.0
O6 O-2 0.2443 0.5879 0.7991 1 0.0
H3 H+1 0.197 0.023 0.122 1 0.0
O5 O-2 0.1919 0.3688 0.0343 1 0.0
O1 O-2 0.4284 0.1067 0.2743 1 0.0
Cu1 Cu+2 0.37975 0.86744 0.20428 1 0.0
